data_1530032
loop_
_publ_author_name
'Guerin, R.'
'Potel, M.'
'Sergent, M.'

_publ_section_title
;
 Compose a structure derivee de Cr12 P7. Le nouveau phosphure ternaire Ni6
 Nb6 P9, structure et proprietes
;
_journal_name_full 'Journal of the Less-Common Metals'
_journal_page_first 177
_journal_page_last 187
_journal_volume 78
_journal_year 1981
_chemical_formula_sum 'Nb6 Ni6 P9'
_chemical_name_systematic 'Ni6 Nb6 P9'
_space_group_IT_number 176
_symmetry_space_group_name_Hall '-P 6c'
_symmetry_space_group_name_H-M 'P 63/m'
_cell_angle_alpha 90
_cell_angle_beta 90
_cell_angle_gamma 120
_cell_formula_units_Z 1
_cell_length_a 10.023
_cell_length_b 10.023
_cell_length_c 3.408
_cell_volume 296.501
_citation_journal_id_ASTM JCOMAH
_cod_data_source_file Guerin_JCOMAH_1981_605.cif
_cod_data_source_block Nb6Ni6P9
_cod_original_cell_volume 296.5006
_cod_database_code 1530032

loop_
_symmetry_equiv_pos_as_xyz
x,y,z
x-y,x,z+1/2
-y,x-y,z
-x,-y,z+1/2
-x+y,-x,z
y,-x+y,z+1/2
-x,-y,-z
-x+y,-x,-z-1/2
y,-x+y,-z
x,y,-z-1/2
x-y,x,-z
-y,x-y,-z-1/2

loop_
_atom_site_label
_atom_site_type_symbol
_atom_site_fract_x
_atom_site_fract_y
_atom_site_fract_z
_atom_site_occupancy
_atom_site_U_iso_or_equiv
P3 P-3 0.6667 0.3333 0.25 1 0.0
Ni1 Ni+2 0.2154 0.1157 0.25 0.5 0.0
Ni2 Ni+2 0.2605 0.1371 0.25 0.5 0.0
P1 P-3 0.0646 0.3688 0.25 1 0.0
Nb1 Nb+2 0.354 0.4882 0.25 1 0.0
P2 P-3 0 0 0.25 0.5 0.0
